data_7213961
loop_
_publ_author_name
'Li, Jie'
'Sheng, Tianlu'
'Bai, Songyan'
'Hu, Shengmin'
'Wen, Yuehong'
'Fu, Ruibiao'
'Huang, Yihui'
'Xue, Zhenzhen'
'Wu, Xintao'

_publ_section_title
;
 A series of metal--organic frameworks containing diverse secondary
 building units derived from a flexible triazine-based tetracarboxylic
 ligand
;
_journal_issue 11
_journal_name_full CrystEngComm
_journal_page_first 2188
_journal_paper_doi 10.1039/c3ce42045k
_journal_volume 16
_journal_year 2014
_chemical_formula_sum 'C54 H72 Cd4 N16 O28'
_chemical_formula_weight 1842.88
_chemical_name_systematic
; 
 ? 
;
_space_group_IT_number 14
_symmetry_cell_setting monoclinic
_symmetry_space_group_name_Hall '-P 2ybc'
_symmetry_space_group_name_H-M 'P 1 21/c 1'
_atom_sites_solution_hydrogens geom
_atom_sites_solution_primary direct
_atom_sites_solution_secondary difmap
_audit_creation_method SHELXL-97
_cell_angle_alpha 90.00
_cell_angle_beta 103.170(2)
_cell_angle_gamma 90.00
_cell_formula_units_Z 4
_cell_length_a 16.804(2)
_cell_length_b 16.228(2)
_cell_length_c 26.461(4)
_cell_measurement_reflns_used 19348
_cell_measurement_temperature 293(2)
_cell_measurement_theta_max 27.4855
_cell_measurement_theta_min 2.0180
_cell_volume 7026.0(16)
_computing_cell_refinement 'Bruker XSCANS'
_computing_data_collection 'Bruker XSCANS'
_computing_data_reduction 'Bruker SHELXTL'
_computing_molecular_graphics 'Bruker SHELXTL'
_computing_publication_material 'Bruker SHELXTL'
_computing_structure_refinement 'SHELXL-97 (Sheldrick, 1997)'
_computing_structure_solution 'SHELXS-97 (Sheldrick, 1990)'
_diffrn_ambient_temperature 293(2)
_diffrn_detector_area_resol_mean 28.5714
_diffrn_measured_fraction_theta_full 0.995
_diffrn_measured_fraction_theta_max 0.995
_diffrn_measurement_device_type Saturn724
_diffrn_measurement_method CCD_Profile_fitting
_diffrn_radiation_monochromator graphite
_diffrn_radiation_source 'fine-focus sealed tube'
_diffrn_radiation_type MoK\a
_diffrn_radiation_wavelength 0.71073
_diffrn_reflns_av_R_equivalents 0.0370
_diffrn_reflns_av_sigmaI/netI 0.0452
_diffrn_reflns_limit_h_max 21
_diffrn_reflns_limit_h_min -20
_diffrn_reflns_limit_k_max 13
_diffrn_reflns_limit_k_min -21
_diffrn_reflns_limit_l_max 34
_diffrn_reflns_limit_l_min -34
_diffrn_reflns_number 60718
_diffrn_reflns_theta_full 27.49
_diffrn_reflns_theta_max 27.49
_diffrn_reflns_theta_min 2.02
_diffrn_standards_number 16623
_exptl_absorpt_coefficient_mu 1.287
_exptl_absorpt_correction_T_max 1.0000
_exptl_absorpt_correction_T_min 0.7690
_exptl_absorpt_correction_type multi-scan
_exptl_crystal_colour Colorless
_exptl_crystal_density_diffrn 1.742
_exptl_crystal_density_method 'not measured'
_exptl_crystal_description Prism
_exptl_crystal_F_000 3696
_exptl_crystal_size_max 0.2000
_exptl_crystal_size_mid 0.2000
_exptl_crystal_size_min 0.2000
_refine_diff_density_max 1.492
_refine_diff_density_min -1.034
_refine_diff_density_rms 0.146
_refine_ls_extinction_method none
_refine_ls_goodness_of_fit_ref 1.080
_refine_ls_hydrogen_treatment mixed
_refine_ls_matrix_type full
_refine_ls_number_parameters 956
_refine_ls_number_reflns 16050
_refine_ls_number_restraints 204
_refine_ls_restrained_S_all 1.088
_refine_ls_R_factor_all 0.0665
_refine_ls_R_factor_gt 0.0523
_refine_ls_shift/su_max 0.002
_refine_ls_shift/su_mean 0.000
_refine_ls_structure_factor_coef Fsqd
_refine_ls_weighting_details 'calc w=1/[\s^2^(Fo^2^)+(0.0742P)^2^+12.7001P] where P=(Fo^2^+2Fc^2^)/3'
_refine_ls_weighting_scheme calc
_refine_ls_wR_factor_gt 0.1373
_refine_ls_wR_factor_ref 0.1523
_reflns_number_gt 13275
_reflns_number_total 16050
_reflns_threshold_expression >2sigma(I)
_cod_data_source_file c3ce42045k.txt
_cod_data_source_block a
_cod_depositor_comments
;
The following automatic conversions were performed:

'_symmetry_cell_setting' value 'Monoclinic ' changed to 'monoclinic'
according to
/usr/data/users/saulius/automatic-downloads/current/RSC/lib/dictionaries/cif_core.dic
dictionary named 'cif_core.dic' version 2.4.2 from
2011-04-26.

'_exptl_absorpt_correction_type' value 'Multi-scan'
changed to 'multi-scan' according to
/usr/data/users/saulius/automatic-downloads/current/RSC/lib/dictionaries/cif_core.dic
dictionary named 'cif_core.dic' version 2.4.2 from 2011-04-26.

Automatic conversion script
Id: cif_fix_values 2281 2013-09-26 08:29:07Z andrius 
;
_cod_original_sg_symbol_H-M ' P2(1)/c '
_cod_database_code 7213961

loop_
_symmetry_equiv_pos_as_xyz
'x, y, z'
'-x, y+1/2, -z+1/2'
'-x, -y, -z'
'x, -y-1/2, z-1/2'

loop_
_atom_site_label
_atom_site_type_symbol
_atom_site_fract_x
_atom_site_fract_y
_atom_site_fract_z
_atom_site_U_iso_or_equiv
_atom_site_adp_type
_atom_site_occupancy
_atom_site_symmetry_multiplicity
_atom_site_calc_flag
_atom_site_refinement_flags
_atom_site_disorder_assembly
_atom_site_disorder_group
Cd1 Cd 0.52587(2) 1.29612(2) 0.242804(13) 0.02447(10) Uani 1 1 d . . .
Cd2 Cd 0.61475(2) 1.550130(19) 0.245704(12) 0.02012(9) Uani 1 1 d . . .
Cd3 Cd 0.87528(2) 0.955404(19) 0.249129(11) 0.01920(9) Uani 1 1 d . . .
Cd4 Cd 0.95813(2) 1.206552(19) 0.248264(13) 0.02273(9) Uani 1 1 d . . .
O1 O 0.7264(2) 1.4938(2) 0.29976(13) 0.0286(7) Uani 1 1 d . . .
O2 O 0.6790(2) 1.6025(2) 0.33287(13) 0.0338(8) Uani 1 1 d . . .
O3 O 0.8726(2) 1.14545(19) 0.29645(12) 0.0234(7) Uani 1 1 d . . .
O4 O 0.8857(2) 1.0154(2) 0.32549(12) 0.0292(8) Uani 1 1 d . . .
O5 O 0.6149(2) 1.3611(2) 0.19765(13) 0.0288(7) Uani 1 1 d . . .
O6 O 0.5878(3) 1.4893(2) 0.16807(14) 0.0424(10) Uani 1 1 d . . .
O7 O 0.7644(2) 1.0138(2) 0.19300(12) 0.0292(8) Uani 1 1 d . A .
O8 O 0.8216(2) 0.9100(2) 0.16147(13) 0.0312(8) Uani 1 1 d . A .
O9 O 1.0501(2) 1.2067(2) 0.72580(14) 0.0292(8) Uani 1 1 d . . .
O10 O 1.1685(2) 1.15847(19) 0.71729(12) 0.0240(7) Uani 1 1 d . . .
O11 O 1.0046(2) 1.5435(2) 0.73621(14) 0.0284(7) Uani 1 1 d . . .
O12 O 0.94913(19) 1.42204(19) 0.71638(12) 0.0226(7) Uani 1 1 d . . .
O13 O 0.3257(2) 1.34166(19) -0.21216(12) 0.0243(7) Uani 1 1 d . . .
O14 O 0.4378(2) 1.2936(2) -0.23147(13) 0.0277(7) Uani 1 1 d . . .
O15 O 0.4872(2) 0.9524(2) -0.23833(15) 0.0312(8) Uani 1 1 d . . .
O16 O 0.5398(2) 1.0759(2) -0.22498(13) 0.0273(7) Uani 1 1 d . . .
O17 O 0.7189(3) 1.1723(3) 0.2111(2) 0.0654(15) Uani 1 1 d . . .
O18 O 0.7664(3) 1.3359(3) 0.2755(2) 0.0600(13) Uani 1 1 d . . .
O19 O 1.0074(3) 0.9084(2) 0.37558(15) 0.0431(10) Uani 1 1 d . . .
O20 O 0.6494(3) 1.5994(2) 0.10681(15) 0.0424(10) Uani 1 1 d . . .
O21 O 0.5719(2) 1.6286(2) 0.39521(14) 0.0354(8) Uani 1 1 d . . .
O22 O 0.9400(2) 0.8787(2) 0.10695(13) 0.0314(8) Uani 1 1 d . . .
O23 O 0.8749(3) 1.2520(3) 0.17440(19) 0.0544(12) Uani 1 1 d . . .
O24 O 1.0633(2) 1.1534(2) 0.30997(14) 0.0365(9) Uani 1 1 d . . .
O25 O 0.9278(2) 1.3200(2) 0.29113(14) 0.0296(8) Uani 1 1 d . . .
O26 O 0.6203(3) 1.2551(3) 0.31389(17) 0.0516(12) Uani 1 1 d . . .
O27 O 0.4146(2) 1.3457(2) 0.18343(14) 0.0390(9) Uani 1 1 d . . .
O28 O 0.5559(2) 1.1848(2) 0.19719(14) 0.0313(8) Uani 1 1 d . . .
N1 N 1.0053(2) 1.4222(2) 0.61155(14) 0.0204(7) Uani 1 1 d . . .
N2 N 0.9676(3) 1.3401(2) 0.53470(14) 0.0232(8) Uani 1 1 d . . .
N3 N 1.0496(2) 1.2816(2) 0.61231(14) 0.0215(8) Uani 1 1 d . . .
N4 N 0.9313(3) 1.4789(2) 0.53750(15) 0.0263(9) Uani 1 1 d . . .
H4A H 0.9362 1.5221 0.5568 0.032 Uiso 1 1 calc R . .
N5 N 1.0052(3) 1.2013(2) 0.54116(15) 0.0294(10) Uani 1 1 d . . .
H5A H 1.0260 1.1622 0.5620 0.035 Uiso 1 1 calc R . .
N6 N 1.0866(2) 1.3627(2) 0.68531(13) 0.0189(7) Uani 1 1 d . . .
N7 N 0.4694(3) 1.2907(3) -0.04343(16) 0.0388(12) Uani 1 1 d . . .
H7A H 0.4389 1.3261 -0.0630 0.047 Uiso 1 1 calc R . .
N8 N 0.4361(3) 1.2144(2) -0.11710(15) 0.0266(9) Uani 1 1 d . . .
N9 N 0.5263(3) 1.1585(3) -0.04110(16) 0.0315(10) Uani 1 1 d . . .
N10 N 0.4896(3) 1.0782(3) -0.11886(15) 0.0292(9) Uani 1 1 d . . .
N11 N 0.5715(3) 1.0233(3) -0.04660(16) 0.0377(12) Uani 1 1 d . . .
H11A H 0.5710 0.9797 -0.0677 0.045 Uiso 1 1 d R A .
N12 N 0.4057(2) 1.1363(2) -0.19119(15) 0.0231(8) Uani 1 1 d . . .
N13 N 0.6599(4) 1.1862(6) 0.3884(3) 0.085(2) Uani 1 1 d . . .
N14 N 0.3147(5) 1.3405(6) 0.1101(3) 0.091(3) Uani 1 1 d U . .
N15 N 0.8076(4) 1.2399(5) 0.0888(3) 0.0666(18) Uani 1 1 d . . .
N16 N 1.1531(4) 1.1642(4) 0.3870(2) 0.0566(15) Uani 1 1 d . . .
C1 C 0.7267(3) 1.5414(3) 0.33774(18) 0.0249(10) Uani 1 1 d . . .
C2 C 0.7839(3) 1.5252(3) 0.38837(17) 0.0237(9) Uani 1 1 d . . .
C3 C 0.8017(4) 1.5864(4) 0.4265(2) 0.0398(14) Uani 1 1 d . . .
H3B H 0.7799 1.6389 0.4195 0.048 Uiso 1 1 calc R . .
C4 C 0.8517(4) 1.5690(3) 0.4745(2) 0.0380(13) Uani 1 1 d . . .
H4B H 0.8635 1.6106 0.4992 0.046 Uiso 1 1 calc R . .
C5 C 0.8849(3) 1.4905(3) 0.48680(17) 0.0245(10) Uani 1 1 d . . .
C6 C 0.8698(4) 1.4306(3) 0.44824(19) 0.0340(12) Uani 1 1 d . . .
H6A H 0.8924 1.3784 0.4549 0.041 Uiso 1 1 calc R . .
C7 C 0.8207(4) 1.4490(3) 0.39973(19) 0.0339(12) Uani 1 1 d . . .
H7B H 0.8123 1.4088 0.3741 0.041 Uiso 1 1 calc R . .
C8 C 0.9697(3) 1.4108(3) 0.56137(17) 0.0216(9) Uani 1 1 d . . .
C9 C 1.0074(3) 1.2781(3) 0.56290(16) 0.0209(9) Uani 1 1 d . . .
C10 C 1.0453(3) 1.3558(3) 0.63435(16) 0.0194(8) Uani 1 1 d . . .
C11 C 0.9737(3) 1.1782(3) 0.48974(17) 0.0255(10) Uani 1 1 d . . .
C12 C 0.9725(3) 1.2296(3) 0.44795(18) 0.0286(11) Uani 1 1 d . . .
H12A H 0.9920 1.2833 0.4537 0.034 Uiso 1 1 calc R . .
C13 C 0.9426(3) 1.2023(3) 0.39760(18) 0.0293(11) Uani 1 1 d . . .
H13A H 0.9403 1.2385 0.3701 0.035 Uiso 1 1 calc R . .
C14 C 0.9164(3) 1.1225(3) 0.38772(17) 0.0246(10) Uani 1 1 d . . .
C15 C 0.9174(3) 1.0701(3) 0.42948(19) 0.0307(11) Uani 1 1 d . . .
H15A H 0.9001 1.0158 0.4235 0.037 Uiso 1 1 calc R . .
C16 C 0.9438(3) 1.0981(3) 0.47978(19) 0.0306(11) Uani 1 1 d . . .
H16A H 0.9416 1.0633 0.5073 0.037 Uiso 1 1 calc R . .
C17 C 0.8897(3) 1.0931(3) 0.33227(17) 0.0229(9) Uani 1 1 d . . .
C18 C 1.0897(3) 1.4441(3) 0.70957(16) 0.0186(8) Uani 1 1 d . . .
H18A H 1.1057 1.4846 0.6868 0.022 Uiso 1 1 calc R . .
H18B H 1.1312 1.4437 0.7417 0.022 Uiso 1 1 calc R . .
C19 C 1.0091(3) 1.4701(3) 0.72103(16) 0.0186(8) Uani 1 1 d . . .
C20 C 1.1494(3) 1.3015(2) 0.70535(16) 0.0178(8) Uani 1 1 d . . .
H20A H 1.1837 1.3226 0.7372 0.021 Uiso 1 1 calc R . .
H20B H 1.1835 1.2954 0.6805 0.021 Uiso 1 1 calc R . .
C21 C 1.1191(3) 1.2170(3) 0.71628(15) 0.0183(8) Uani 1 1 d . . .
C22 C 0.5897(3) 1.4130(3) 0.16239(18) 0.0296(11) Uani 1 1 d . . .
C23 C 0.5593(4) 1.3804(3) 0.10775(18) 0.0315(11) Uani 1 1 d . . .
C24 C 0.5808(4) 1.3028(3) 0.0949(2) 0.0425(15) Uani 1 1 d . . .
H24A H 0.6148 1.2707 0.1199 0.051 Uiso 1 1 calc R . .
C25 C 0.5528(4) 1.2714(4) 0.0456(2) 0.0457(16) Uani 1 1 d . . .
H25B H 0.5687 1.2190 0.0377 0.055 Uiso 1 1 calc R . .
C26 C 0.5014(4) 1.3174(3) 0.00761(19) 0.0342(12) Uani 1 1 d . . .
C27 C 0.4788(4) 1.3958(3) 0.0200(2) 0.0450(15) Uani 1 1 d . . .
H27A H 0.4436 1.4271 -0.0050 0.054 Uiso 1 1 calc R . .
C28 C 0.5085(4) 1.4278(3) 0.0694(2) 0.0441(15) Uani 1 1 d . . .
H28B H 0.4944 1.4811 0.0771 0.053 Uiso 1 1 calc R . .
C29 C 0.4790(3) 1.2175(3) -0.06701(18) 0.0278(10) Uani 1 1 d . . .
C30 C 0.5273(3) 1.0901(3) -0.06888(18) 0.0277(10) Uani 1 1 d . A .
C31 C 0.4461(3) 1.1432(3) -0.14026(17) 0.0229(9) Uani 1 1 d . . .
C32 C 0.6181(3) 1.0127(3) 0.00444(19) 0.0335(12) Uani 0.791(7) 1 d PU A 1
C33 C 0.6026(4) 1.0563(4) 0.0479(2) 0.0304(15) Uani 0.791(7) 1 d PU A 1
H33A H 0.5594 1.0934 0.0438 0.036 Uiso 0.791(7) 1 calc PR A 1
C34 C 0.6531(5) 1.0423(4) 0.0962(2) 0.0295(15) Uani 0.791(7) 1 d PU A 1
H34A H 0.6455 1.0725 0.1245 0.035 Uiso 0.791(7) 1 calc PR A 1
C35 C 0.7157(3) 0.9834(3) 0.10304(18) 0.0272(11) Uani 0.791(7) 1 d PU A 1
C36 C 0.7228(5) 0.9384(5) 0.0610(3) 0.041(2) Uani 0.791(7) 1 d PU A 1
H36A H 0.7622 0.8972 0.0652 0.049 Uiso 0.791(7) 1 calc PR A 1
C37 C 0.6735(6) 0.9518(6) 0.0122(3) 0.043(2) Uani 0.791(7) 1 d PU A 1
H37A H 0.6788 0.9184 -0.0154 0.051 Uiso 0.791(7) 1 calc PR A 1
C32A C 0.6181(3) 1.0127(3) 0.00444(19) 0.0335(12) Uani 0.21 1 d PU A 2
C33A C 0.6565(17) 1.0764(16) 0.0358(10) 0.036(5) Uani 0.209(7) 1 d PU A 2
H33B H 0.6529 1.1304 0.0238 0.043 Uiso 0.209(7) 1 calc PR A 2
C34A C 0.6996(16) 1.0578(15) 0.0847(9) 0.027(4) Uani 0.209(7) 1 d PU A 2
H34B H 0.7192 1.1016 0.1067 0.032 Uiso 0.209(7) 1 calc PR A 2
C35A C 0.7157(3) 0.9834(3) 0.10304(18) 0.0272(11) Uani 0.21 1 d PU A 2
C36A C 0.6909(15) 0.9124(17) 0.0686(10) 0.021(4) Uani 0.209(7) 1 d PU A 2
H36B H 0.7058 0.8587 0.0788 0.026 Uiso 0.209(7) 1 calc PR A 2
C37A C 0.6449(19) 0.931(2) 0.0211(11) 0.028(4) Uani 0.209(7) 1 d PU A 2
H37B H 0.6296 0.8877 -0.0023 0.033 Uiso 0.209(7) 1 calc PR A 2
C38 C 0.7704(3) 0.9685(3) 0.15516(18) 0.0253(10) Uani 1 1 d . . .
C39 C 0.4022(3) 1.0549(3) -0.21501(17) 0.0217(9) Uani 1 1 d . . .
H39A H 0.3607 1.0553 -0.2472 0.026 Uiso 1 1 calc R . .
H39B H 0.3856 1.0150 -0.1921 0.026 Uiso 1 1 calc R . .
C40 C 0.4816(3) 1.0276(3) -0.22624(17) 0.0224(9) Uani 1 1 d . . .
C41 C 0.3415(3) 1.1967(3) -0.21014(17) 0.0204(9) Uani 1 1 d . . .
H41A H 0.3064 1.1998 -0.1857 0.024 Uiso 1 1 calc R . .
H41B H 0.3084 1.1775 -0.2430 0.024 Uiso 1 1 calc R . .
C42 C 0.3723(3) 1.2820(3) -0.21772(16) 0.0208(9) Uani 1 1 d . . .
C43 C 0.6104(5) 1.1975(6) 0.3410(3) 0.076(3) Uani 1 1 d . . .
H43A H 0.5682 1.1604 0.3289 0.091 Uiso 1 1 calc R . .
C44 C 0.7179(8) 1.2491(8) 0.4060(5) 0.139(5) Uani 1 1 d U . .
H44A H 0.7143 1.2901 0.3794 0.209 Uiso 1 1 calc R . .
H44B H 0.7719 1.2258 0.4140 0.209 Uiso 1 1 calc R . .
H44C H 0.7070 1.2741 0.4366 0.209 Uiso 1 1 calc R . .
C45 C 0.6432(9) 1.1148(9) 0.4203(6) 0.169(6) Uani 1 1 d U . .
H45A H 0.6815 1.1153 0.4533 0.254 Uiso 1 1 calc R . .
H45B H 0.6487 1.0642 0.4026 0.254 Uiso 1 1 calc R . .
H45C H 0.5886 1.1190 0.4256 0.254 Uiso 1 1 calc R . .
C46 C 0.3819(5) 1.3177(4) 0.1421(3) 0.066(2) Uani 1 1 d . . .
H46A H 0.4084 1.2731 0.1312 0.079 Uiso 1 1 calc R . .
C47 C 0.2660(10) 1.3987(10) 0.1260(5) 0.165(6) Uani 1 1 d U . .
H47A H 0.2898 1.4143 0.1612 0.247 Uiso 1 1 calc R . .
H47B H 0.2126 1.3761 0.1239 0.247 Uiso 1 1 calc R . .
H47C H 0.2618 1.4463 0.1040 0.247 Uiso 1 1 calc R . .
C48 C 0.2945(8) 1.2998(7) 0.0557(4) 0.125(4) Uani 1 1 d U . .
H48A H 0.3368 1.2612 0.0532 0.188 Uiso 1 1 calc R . .
H48B H 0.2911 1.3415 0.0295 0.188 Uiso 1 1 calc R . .
H48C H 0.2432 1.2714 0.0506 0.188 Uiso 1 1 calc R . .
C49 C 0.8464(4) 1.2135(6) 0.1355(3) 0.069(2) Uani 1 1 d . . .
H49A H 0.8525 1.1566 0.1386 0.083 Uiso 1 1 calc R . .
C50 C 0.8005(5) 1.3254(6) 0.0817(4) 0.088(3) Uani 1 1 d U . .
H50A H 0.8237 1.3527 0.1138 0.133 Uiso 1 1 calc R . .
H50B H 0.7439 1.3400 0.0705 0.133 Uiso 1 1 calc R . .
H50C H 0.8292 1.3420 0.0558 0.133 Uiso 1 1 calc R . .
C51 C 0.7753(6) 1.1834(7) 0.0426(3) 0.095(3) Uani 1 1 d . . .
H51A H 0.7850 1.1270 0.0532 0.143 Uiso 1 1 calc R . .
H51B H 0.8029 1.1953 0.0155 0.143 Uiso 1 1 calc R . .
H51C H 0.7177 1.1922 0.0301 0.143 Uiso 1 1 calc R . .
C52 C 1.1107(4) 1.1929(4) 0.3421(2) 0.0411(13) Uani 1 1 d . . .
H52A H 1.1179 1.2481 0.3347 0.049 Uiso 1 1 calc R . .
C53 C 1.2048(6) 1.2168(6) 0.4241(4) 0.098(3) Uani 1 1 d U . .
H53A H 1.2102 1.2692 0.4084 0.147 Uiso 1 1 calc R . .
H53B H 1.2577 1.1918 0.4352 0.147 Uiso 1 1 calc R . .
H53C H 1.1811 1.2244 0.4535 0.147 Uiso 1 1 calc R . .
C54 C 1.1394(6) 1.0851(6) 0.4045(4) 0.095(3) Uani 1 1 d . . .
H54A H 1.1044 1.0550 0.3768 0.143 Uiso 1 1 calc R . .
H54B H 1.1138 1.0893 0.4333 0.143 Uiso 1 1 calc R . .
H54C H 1.1906 1.0567 0.4152 0.143 Uiso 1 1 calc R . .

loop_
_atom_site_aniso_label
_atom_site_aniso_U_11
_atom_site_aniso_U_22
_atom_site_aniso_U_33
_atom_site_aniso_U_23
_atom_site_aniso_U_13
_atom_site_aniso_U_12
Cd1 0.02762(19) 0.01846(18) 0.02688(18) -0.00042(12) 0.00528(14) 0.00168(13)
Cd2 0.02385(18) 0.01943(17) 0.01530(15) 0.00107(11) 0.00078(12) 0.00183(12)
Cd3 0.02307(17) 0.01976(17) 0.01359(15) -0.00111(11) 0.00172(12) -0.00134(12)
Cd4 0.02833(19) 0.01478(17) 0.02579(18) 0.00042(11) 0.00764(14) 0.00120(12)
O1 0.0259(18) 0.0334(19) 0.0229(17) 0.0048(14) -0.0017(14) 0.0060(14)
O2 0.032(2) 0.043(2) 0.0239(17) 0.0092(15) 0.0017(15) 0.0137(16)
O3 0.0318(18) 0.0232(17) 0.0150(14) -0.0006(12) 0.0050(13) -0.0024(13)
O4 0.052(2) 0.0178(16) 0.0163(15) -0.0035(12) 0.0050(15) -0.0053(15)
O5 0.0351(19) 0.0309(19) 0.0207(16) -0.0013(13) 0.0069(14) -0.0045(15)
O6 0.084(3) 0.0229(19) 0.0211(18) -0.0064(14) 0.0143(19) -0.0112(19)
O7 0.0312(19) 0.0343(19) 0.0187(16) -0.0021(13) -0.0016(14) 0.0065(15)
O8 0.0313(19) 0.042(2) 0.0183(16) -0.0005(14) 0.0009(14) 0.0136(16)
O9 0.0336(19) 0.0201(17) 0.039(2) 0.0006(14) 0.0196(16) 0.0006(14)
O10 0.0277(17) 0.0134(15) 0.0269(17) 0.0005(12) -0.0021(13) 0.0026(12)
O11 0.0310(19) 0.0186(17) 0.039(2) -0.0056(13) 0.0144(16) -0.0012(14)
O12 0.0206(16) 0.0208(16) 0.0257(16) 0.0019(12) 0.0037(13) -0.0016(12)
O13 0.0279(17) 0.0188(16) 0.0230(16) 0.0018(12) -0.0008(13) 0.0008(13)
O14 0.0276(18) 0.0248(18) 0.0312(19) -0.0003(13) 0.0080(15) -0.0045(14)
O15 0.035(2) 0.0214(18) 0.039(2) -0.0022(14) 0.0107(16) -0.0016(14)
O16 0.0250(17) 0.0248(18) 0.0308(18) 0.0031(14) 0.0034(14) -0.0028(14)
O17 0.041(3) 0.058(3) 0.103(4) -0.034(3) 0.026(3) -0.005(2)
O18 0.039(3) 0.070(3) 0.067(3) -0.018(3) 0.003(2) 0.011(2)
O19 0.061(3) 0.033(2) 0.0281(19) 0.0022(15) -0.0048(18) -0.0002(19)
O20 0.055(3) 0.043(2) 0.029(2) 0.0019(16) 0.0067(18) 0.0017(19)
O21 0.045(2) 0.034(2) 0.0279(19) 0.0074(15) 0.0100(16) 0.0026(17)
O22 0.039(2) 0.0310(19) 0.0254(17) 0.0037(14) 0.0088(15) 0.0039(15)
O23 0.048(3) 0.046(3) 0.057(3) 0.008(2) -0.015(2) 0.011(2)
O24 0.038(2) 0.034(2) 0.033(2) 0.0009(15) -0.0019(16) 0.0034(16)
O25 0.037(2) 0.0184(17) 0.037(2) 0.0020(14) 0.0160(16) 0.0004(14)
O26 0.052(3) 0.046(3) 0.047(3) 0.021(2) -0.008(2) 0.001(2)
O27 0.043(2) 0.044(2) 0.0267(19) 0.0035(16) 0.0016(17) 0.0161(18)
O28 0.040(2) 0.0211(17) 0.036(2) -0.0043(14) 0.0169(16) -0.0006(15)
N1 0.027(2) 0.0148(18) 0.0179(18) -0.0007(13) 0.0033(15) 0.0018(15)
N2 0.034(2) 0.0177(19) 0.0148(17) -0.0012(13) -0.0006(15) 0.0014(16)
N3 0.030(2) 0.0174(18) 0.0151(17) -0.0012(13) 0.0013(15) 0.0013(15)
N4 0.038(2) 0.0190(19) 0.0178(18) -0.0006(14) -0.0024(16) 0.0075(17)
N5 0.049(3) 0.017(2) 0.0159(18) -0.0028(14) -0.0048(17) 0.0071(17)
N6 0.0245(19) 0.0158(18) 0.0133(16) -0.0013(13) -0.0020(14) 0.0047(14)
N7 0.062(3) 0.025(2) 0.020(2) -0.0018(16) -0.009(2) 0.013(2)
N8 0.038(2) 0.019(2) 0.0171(18) -0.0026(14) -0.0043(16) 0.0040(16)
N9 0.042(3) 0.023(2) 0.023(2) -0.0018(16) -0.0051(18) 0.0069(18)
N10 0.035(2) 0.024(2) 0.022(2) -0.0016(15) -0.0097(17) 0.0071(17)
N11 0.057(3) 0.022(2) 0.022(2) -0.0070(16) -0.016(2) 0.015(2)
N12 0.027(2) 0.0157(18) 0.0214(19) -0.0047(14) -0.0044(15) 0.0009(15)
N13 0.057(4) 0.127(7) 0.068(5) 0.045(5) 0.009(4) 0.020(4)
N14 0.066(4) 0.112(6) 0.079(5) 0.043(4) -0.017(4) -0.014(4)
N15 0.053(4) 0.087(5) 0.055(4) 0.028(3) 0.001(3) 0.004(3)
N16 0.051(3) 0.079(4) 0.034(3) 0.000(3) -0.002(2) 0.015(3)
C1 0.018(2) 0.033(3) 0.022(2) 0.0097(18) 0.0024(18) 0.0014(18)
C2 0.026(2) 0.027(2) 0.017(2) 0.0070(17) 0.0039(18) 0.0049(19)
C3 0.050(4) 0.035(3) 0.028(3) 0.003(2) -0.004(2) 0.017(3)
C4 0.054(4) 0.026(3) 0.026(3) -0.002(2) -0.006(2) 0.015(2)
C5 0.029(2) 0.022(2) 0.019(2) 0.0040(17) -0.0018(18) 0.0052(18)
C6 0.048(3) 0.026(3) 0.023(2) 0.0055(19) -0.004(2) 0.013(2)
C7 0.048(3) 0.029(3) 0.018(2) -0.0009(18) -0.007(2) 0.006(2)
C8 0.024(2) 0.020(2) 0.019(2) 0.0011(16) 0.0014(17) 0.0032(17)
C9 0.028(2) 0.016(2) 0.016(2) 0.0006(15) 0.0003(17) 0.0018(17)
C10 0.022(2) 0.019(2) 0.0155(19) 0.0011(15) 0.0014(16) 0.0024(17)
C11 0.038(3) 0.020(2) 0.016(2) -0.0025(16) 0.0014(19) 0.0018(19)
C12 0.046(3) 0.017(2) 0.021(2) -0.0046(17) 0.002(2) -0.005(2)
C13 0.046(3) 0.022(2) 0.018(2) 0.0003(17) 0.002(2) -0.002(2)
C14 0.037(3) 0.021(2) 0.015(2) -0.0013(16) 0.0053(18) -0.0003(19)
C15 0.047(3) 0.020(2) 0.024(2) -0.0018(18) 0.005(2) -0.002(2)
C16 0.047(3) 0.022(2) 0.021(2) -0.0004(18) 0.003(2) -0.001(2)
C17 0.035(3) 0.018(2) 0.017(2) -0.0023(16) 0.0086(19) -0.0042(18)
C18 0.024(2) 0.017(2) 0.0146(19) -0.0014(15) 0.0020(16) -0.0022(16)
C19 0.024(2) 0.016(2) 0.0140(19) 0.0011(15) 0.0011(16) 0.0009(16)
C20 0.020(2) 0.013(2) 0.0171(19) 0.0014(15) -0.0013(16) -0.0008(16)
C21 0.025(2) 0.016(2) 0.0123(18) 0.0022(14) 0.0006(16) 0.0000(16)
C22 0.044(3) 0.026(3) 0.020(2) -0.0074(18) 0.009(2) -0.007(2)
C23 0.050(3) 0.026(3) 0.016(2) -0.0029(18) 0.002(2) -0.006(2)
C24 0.065(4) 0.035(3) 0.020(2) -0.003(2) -0.005(2) 0.015(3)
C25 0.071(4) 0.031(3) 0.026(3) -0.009(2) -0.009(3) 0.017(3)
C26 0.054(3) 0.026(3) 0.019(2) -0.0046(18) -0.002(2) 0.005(2)
C27 0.070(4) 0.032(3) 0.024(3) -0.002(2) -0.007(3) 0.014(3)
C28 0.073(4) 0.024(3) 0.029(3) -0.006(2) -0.001(3) 0.006(3)
C29 0.039(3) 0.022(2) 0.019(2) -0.0020(17) 0.001(2) 0.004(2)
C30 0.035(3) 0.022(2) 0.021(2) -0.0018(17) -0.0052(19) 0.007(2)
C31 0.029(2) 0.018(2) 0.018(2) -0.0007(16) -0.0013(18) 0.0005(18)
C32 0.042(3) 0.029(3) 0.020(2) -0.0013(18) -0.010(2) 0.010(2)
C33 0.036(4) 0.030(3) 0.022(3) 0.003(2) 0.000(3) 0.012(3)
C34 0.038(4) 0.031(3) 0.018(3) 0.000(2) 0.003(3) 0.008(3)
C35 0.028(2) 0.030(3) 0.019(2) 0.0016(18) -0.0026(18) 0.0045(19)
C36 0.047(5) 0.046(4) 0.022(3) -0.006(3) -0.006(3) 0.030(4)
C37 0.049(5) 0.055(5) 0.019(3) -0.007(3) -0.003(3) 0.030(4)
C32A 0.042(3) 0.029(3) 0.020(2) -0.0013(18) -0.010(2) 0.010(2)
C33A 0.041(9) 0.026(8) 0.029(8) 0.001(7) -0.016(8) 0.005(8)
C34A 0.026(8) 0.026(8) 0.024(8) -0.012(7) -0.005(7) -0.001(7)
C35A 0.028(2) 0.030(3) 0.019(2) 0.0016(18) -0.0026(18) 0.0045(19)
C36A 0.022(8) 0.027(8) 0.018(7) 0.009(7) 0.009(7) 0.006(7)
C37A 0.032(9) 0.032(8) 0.018(8) 0.003(7) 0.002(7) 0.007(7)
C38 0.023(2) 0.033(3) 0.019(2) 0.0032(18) 0.0033(18) -0.0006(19)
C39 0.025(2) 0.019(2) 0.019(2) -0.0012(16) -0.0006(17) -0.0001(17)
C40 0.029(2) 0.020(2) 0.017(2) 0.0018(16) 0.0020(17) 0.0019(18)
C41 0.020(2) 0.020(2) 0.019(2) 0.0001(16) 0.0000(16) -0.0013(16)
C42 0.025(2) 0.022(2) 0.0119(19) 0.0005(15) -0.0046(16) 0.0000(17)
C43 0.055(5) 0.092(6) 0.065(5) 0.030(4) -0.018(4) -0.013(4)
C44 0.138(8) 0.149(8) 0.109(8) -0.011(7) -0.015(6) -0.052(7)
C45 0.158(9) 0.187(10) 0.164(9) 0.085(8) 0.040(8) 0.002(8)
C46 0.070(5) 0.035(4) 0.070(5) 0.008(3) -0.029(4) -0.012(3)
C47 0.165(9) 0.217(10) 0.127(9) 0.040(7) 0.064(8) 0.060(8)
C48 0.136(8) 0.124(7) 0.087(6) 0.005(6) -0.035(6) -0.032(6)
C49 0.033(3) 0.132(8) 0.041(4) 0.026(4) 0.004(3) 0.014(4)
C50 0.058(5) 0.077(5) 0.121(7) 0.023(5) 0.003(5) -0.004(4)
C51 0.075(6) 0.143(10) 0.058(5) 0.004(6) -0.006(5) -0.006(6)
C52 0.050(4) 0.033(3) 0.037(3) -0.005(2) 0.003(3) 0.005(3)
C53 0.093(6) 0.095(6) 0.085(6) -0.031(5) -0.024(5) 0.029(5)
C54 0.065(6) 0.122(8) 0.089(7) 0.058(6) -0.005(5) 0.006(6)

loop_
_atom_type_symbol
_atom_type_description
_atom_type_scat_dispersion_real
_atom_type_scat_dispersion_imag
_atom_type_scat_source
C C 0.0033 0.0016 'International Tables Vol C Tables 4.2.6.8 and 6.1.1.4'
H H 0.0000 0.0000 'International Tables Vol C Tables 4.2.6.8 and 6.1.1.4'
N N 0.0061 0.0033 'International Tables Vol C Tables 4.2.6.8 and 6.1.1.4'
O O 0.0106 0.0060 'International Tables Vol C Tables 4.2.6.8 and 6.1.1.4'
Cd Cd -0.8075 1.2024 'International Tables Vol C Tables 4.2.6.8 and 6.1.1.4'

loop_
_geom_angle_atom_site_label_1
_geom_angle_atom_site_label_2
_geom_angle_atom_site_label_3
_geom_angle
_geom_angle_site_symmetry_1
_geom_angle_site_symmetry_3
O16 Cd1 O26 87.93(15) 4_586 .
O16 Cd1 O14 119.74(12) 4_586 4_586
O26 Cd1 O14 86.79(15) . 4_586
O16 Cd1 O28 156.37(13) 4_586 .
O26 Cd1 O28 90.54(16) . .
O14 Cd1 O28 83.68(12) 4_586 .
O16 Cd1 O27 86.17(13) 4_586 .
O26 Cd1 O27 167.81(16) . .
O14 Cd1 O27 86.90(14) 4_586 .
O28 Cd1 O27 99.11(14) . .
O16 Cd1 O5 75.85(12) 4_586 .
O26 Cd1 O5 98.42(15) . .
O14 Cd1 O5 163.90(12) 4_586 .
O28 Cd1 O5 81.06(12) . .
O27 Cd1 O5 90.47(14) . .
O6 Cd2 O1 111.51(15) . .
O6 Cd2 O15 99.24(16) . 4_586
O1 Cd2 O15 123.50(13) . 4_586
O6 Cd2 O13 89.85(13) . 3_685
O1 Cd2 O13 100.42(12) . 3_685
O15 Cd2 O13 126.63(12) 4_586 3_685
O6 Cd2 O2 165.56(15) . .
O1 Cd2 O2 55.10(12) . .
O15 Cd2 O2 93.58(13) 4_586 .
O13 Cd2 O2 87.79(12) 3_685 .
O6 Cd2 O16 85.21(12) . 4_586
O1 Cd2 O16 83.27(12) . 4_586
O15 Cd2 O16 52.61(11) 4_586 4_586
O13 Cd2 O16 174.68(11) 3_685 4_586
O2 Cd2 O16 97.48(12) . 4_586
O6 Cd2 C1 139.06(16) . .
O1 Cd2 C1 27.58(13) . .
O15 Cd2 C1 108.73(14) 4_586 .
O13 Cd2 C1 96.44(13) 3_685 .
O2 Cd2 C1 27.63(13) . .
O16 Cd2 C1 88.59(12) 4_586 .
O4 Cd3 O10 88.04(12) . 3_776
O4 Cd3 O11 104.71(14) . 4_585
O10 Cd3 O11 118.43(12) 3_776 4_585
O4 Cd3 O7 106.93(13) . .
O10 Cd3 O7 107.68(12) 3_776 .
O11 Cd3 O7 124.01(13) 4_585 .
O4 Cd3 O8 161.72(13) . .
O10 Cd3 O8 92.57(12) 3_776 .
O11 Cd3 O8 91.06(13) 4_585 .
O7 Cd3 O8 55.56(12) . .
O4 Cd3 O12 91.33(11) . 4_585
O10 Cd3 O12 170.84(11) 3_776 4_585
O11 Cd3 O12 52.99(10) 4_585 4_585
O7 Cd3 O12 81.23(12) . 4_585
O8 Cd3 O12 90.89(12) . 4_585
O4 Cd3 C38 134.67(14) . .
O10 Cd3 C38 102.97(13) 3_776 .
O11 Cd3 C38 107.78(14) 4_585 .
O7 Cd3 C38 27.77(13) . .
O8 Cd3 C38 27.88(13) . .
O12 Cd3 C38 83.92(12) 4_585 .
O12 Cd4 O23 90.16(15) 4_585 .
O12 Cd4 O9 118.06(12) 4_585 4_585
O23 Cd4 O9 83.96(16) . 4_585
O12 Cd4 O25 159.21(12) 4_585 .
O23 Cd4 O25 90.13(16) . .
O9 Cd4 O25 82.63(12) 4_585 .
O12 Cd4 O24 83.83(12) 4_585 .
O23 Cd4 O24 165.95(17) . .
O9 Cd4 O24 87.68(14) 4_585 .
O25 Cd4 O24 99.98(13) . .
O12 Cd4 O3 79.29(11) 4_585 .
O23 Cd4 O3 105.86(16) . .
O9 Cd4 O3 160.55(12) 4_585 .
O25 Cd4 O3 80.63(11) . .
O24 Cd4 O3 85.53(13) . .
C1 O1 Cd2 96.2(3) . .
C1 O2 Cd2 87.6(3) . .
C17 O3 Cd4 129.1(3) . .
C17 O4 Cd3 123.7(3) . .
C22 O5 Cd1 121.9(3) . .
C22 O6 Cd2 123.0(3) . .
C38 O7 Cd3 94.1(3) . .
C38 O8 Cd3 89.5(3) . .
C21 O9 Cd4 133.4(3) . 4_586
C21 O10 Cd3 110.9(3) . 3_776
C19 O11 Cd3 100.6(3) . 4_586
C19 O12 Cd4 123.8(3) . 4_586
C19 O12 Cd3 85.7(3) . 4_586
Cd4 O12 Cd3 125.71(13) 4_586 4_586
C42 O13 Cd2 101.7(3) . 3_685
C42 O14 Cd1 131.5(3) . 4_585
C40 O15 Cd2 101.0(3) . 4_585
C40 O16 Cd1 124.1(3) . 4_585
C40 O16 Cd2 85.9(3) . 4_585
Cd1 O16 Cd2 129.02(15) 4_585 4_585
C49 O23 Cd4 128.2(5) . .
C52 O24 Cd4 125.5(4) . .
C43 O26 Cd1 123.6(5) . .
C46 O27 Cd1 128.7(5) . .
C10 N1 C8 113.6(4) . .
C9 N2 C8 113.5(4) . .
C9 N3 C10 113.0(4) . .
C8 N4 C5 130.9(4) . .
C8 N4 H4A 114.5 . .
C5 N4 H4A 114.5 . .
C9 N5 C11 128.5(4) . .
C9 N5 H5A 115.7 . .
C11 N5 H5A 115.7 . .
C10 N6 C20 117.6(3) . .
C10 N6 C18 117.6(3) . .
C20 N6 C18 120.4(3) . .
C29 N7 C26 130.4(4) . .
C29 N7 H7A 114.8 . .
C26 N7 H7A 114.8 . .
C31 N8 C29 112.7(4) . .
C29 N9 C30 113.3(4) . .
C31 N10 C30 113.2(4) . .
C30 N11 C32 129.7(4) . .
C30 N11 H11A 115.3 . .
C32 N11 H11A 115.0 . .
C31 N12 C41 116.5(4) . .
C31 N12 C39 117.5(4) . .
C41 N12 C39 120.4(4) . .
C43 N13 C44 116.2(9) . .
C43 N13 C45 118.3(10) . .
C44 N13 C45 125.1(10) . .
C46 N14 C47 119.0(11) . .
C46 N14 C48 117.1(10) . .
C47 N14 C48 123.9(10) . .
C49 N15 C50 116.9(8) . .
C49 N15 C51 124.0(8) . .
C50 N15 C51 119.0(7) . .
C52 N16 C54 121.5(7) . .
C52 N16 C53 121.5(7) . .
C54 N16 C53 116.1(7) . .
O2 C1 O1 120.7(4) . .
O2 C1 C2 119.8(4) . .
O1 C1 C2 119.5(4) . .
O2 C1 Cd2 64.8(3) . .
O1 C1 Cd2 56.3(2) . .
C2 C1 Cd2 172.3(3) . .
C7 C2 C3 117.8(4) . .
C7 C2 C1 121.3(4) . .
C3 C2 C1 120.9(4) . .
C4 C3 C2 120.2(5) . .
C4 C3 H3B 119.9 . .
C2 C3 H3B 119.9 . .
C3 C4 C5 121.8(5) . .
C3 C4 H4B 119.1 . .
C5 C4 H4B 119.1 . .
C6 C5 C4 117.9(4) . .
C6 C5 N4 125.2(4) . .
C4 C5 N4 116.8(4) . .
C7 C6 C5 119.9(5) . .
C7 C6 H6A 120.1 . .
C5 C6 H6A 120.1 . .
C2 C7 C6 122.2(5) . .
C2 C7 H7B 118.9 . .
C6 C7 H7B 118.9 . .
N1 C8 N2 126.3(4) . .
N1 C8 N4 113.9(4) . .
N2 C8 N4 119.8(4) . .
N2 C9 N3 126.8(4) . .
N2 C9 N5 119.2(4) . .
N3 C9 N5 113.9(4) . .
N1 C10 N3 126.6(4) . .
N1 C10 N6 117.8(4) . .
N3 C10 N6 115.7(4) . .
C12 C11 N5 123.5(4) . .
C12 C11 C16 118.2(4) . .
N5 C11 C16 118.3(4) . .
C11 C12 C13 120.8(4) . .
C11 C12 H12A 119.6 . .
C13 C12 H12A 119.6 . .
C14 C13 C12 121.0(4) . .
C14 C13 H13A 119.5 . .
C12 C13 H13A 119.5 . .
C13 C14 C15 118.7(4) . .
C13 C14 C17 119.6(4) . .
C15 C14 C17 121.7(4) . .
C16 C15 C14 120.5(5) . .
C16 C15 H15A 119.7 . .
C14 C15 H15A 119.7 . .
C15 C16 C11 120.7(5) . .
C15 C16 H16A 119.6 . .
C11 C16 H16A 119.6 . .
O3 C17 O4 124.6(4) . .
O3 C17 C14 119.0(4) . .
O4 C17 C14 116.4(4) . .
N6 C18 C19 113.3(4) . .
N6 C18 H18A 108.9 . .
C19 C18 H18A 108.9 . .
N6 C18 H18B 108.9 . .
C19 C18 H18B 108.9 . .
H18A C18 H18B 107.7 . .
O12 C19 O11 120.7(4) . .
O12 C19 C18 122.7(4) . .
O11 C19 C18 116.6(4) . .
N6 C20 C21 116.1(4) . .
N6 C20 H20A 108.3 . .
C21 C20 H20A 108.3 . .
N6 C20 H20B 108.3 . .
C21 C20 H20B 108.3 . .
H20A C20 H20B 107.4 . .
O9 C21 O10 122.1(4) . .
O9 C21 C20 121.8(4) . .
O10 C21 C20 116.1(4) . .
O6 C22 O5 126.1(5) . .
O6 C22 C23 116.7(4) . .
O5 C22 C23 117.3(4) . .
C24 C23 C28 118.4(5) . .
C24 C23 C22 120.4(5) . .
C28 C23 C22 121.2(5) . .
C23 C24 C25 121.3(5) . .
C23 C24 H24A 119.3 . .
C25 C24 H24A 119.3 . .
C26 C25 C24 120.6(5) . .
C26 C25 H25B 119.7 . .
C24 C25 H25B 119.7 . .
C25 C26 C27 118.8(5) . .
C25 C26 N7 124.8(5) . .
C27 C26 N7 116.4(5) . .
C28 C27 C26 120.3(5) . .
C28 C27 H27A 119.8 . .
C26 C27 H27A 119.8 . .
C27 C28 C23 120.4(5) . .
C27 C28 H28B 119.8 . .
C23 C28 H28B 119.8 . .
N9 C29 N8 126.8(4) . .
N9 C29 N7 120.6(4) . .
N8 C29 N7 112.7(4) . .
N9 C30 N10 126.9(4) . .
N9 C30 N11 119.7(4) . .
N10 C30 N11 113.5(4) . .
N8 C31 N10 127.1(4) . .
N8 C31 N12 115.9(4) . .
N10 C31 N12 117.0(4) . .
C37 C32 N11 116.9(5) . .
C37 C32 C33 119.5(5) . .
N11 C32 C33 123.3(5) . .
C34 C33 C32 118.6(6) . .
C34 C33 H33A 120.7 . .
C32 C33 H33A 120.7 . .
C33 C34 C35 121.1(6) . .
C33 C34 H34A 119.5 . .
C35 C34 H34A 119.5 . .
C36 C35 C34 117.6(5) . .
C36 C35 C38 121.3(5) . .
C34 C35 C38 121.1(5) . .
C35 C36 C37 122.3(7) . .
C35 C36 H36A 118.8 . .
C37 C36 H36A 118.8 . .
C32 C37 C36 120.3(7) . .
C32 C37 H37A 119.8 . .
C36 C37 H37A 119.8 . .
C34A C33A H33B 120.8 . .
C33A C34A H34B 117.4 . .
C37A C36A H36B 122.4 . .
C36A C37A H37B 117.9 . .
O7 C38 O8 120.4(4) . .
O7 C38 C35 119.5(4) . .
O8 C38 C35 120.0(4) . .
O7 C38 Cd3 58.1(2) . .
O8 C38 Cd3 62.6(2) . .
C35 C38 Cd3 174.7(4) . .
N12 C39 C40 113.8(4) . .
N12 C39 H39A 108.8 . .
C40 C39 H39A 108.8 . .
N12 C39 H39B 108.8 . .
C40 C39 H39B 108.8 . .
H39A C39 H39B 107.7 . .
O16 C40 O15 120.5(4) . .
O16 C40 C39 122.4(4) . .
O15 C40 C39 117.0(4) . .
N12 C41 C42 114.4(4) . .
N12 C41 H41A 108.7 . .
C42 C41 H41A 108.7 . .
N12 C41 H41B 108.7 . .
C42 C41 H41B 108.7 . .
H41A C41 H41B 107.6 . .
O14 C42 O13 121.6(4) . .
O14 C42 C41 121.9(4) . .
O13 C42 C41 116.3(4) . .
O26 C43 N13 121.0(8) . .
O26 C43 H43A 119.5 . .
N13 C43 H43A 119.5 . .
N13 C44 H44A 109.5 . .
N13 C44 H44B 109.5 . .
H44A C44 H44B 109.5 . .
N13 C44 H44C 109.5 . .
H44A C44 H44C 109.5 . .
H44B C44 H44C 109.5 . .
N13 C45 H45A 109.5 . .
N13 C45 H45B 109.5 . .
H45A C45 H45B 109.5 . .
N13 C45 H45C 109.5 . .
H45A C45 H45C 109.5 . .
H45B C45 H45C 109.5 . .
O27 C46 N14 129.5(9) . .
O27 C46 H46A 115.2 . .
N14 C46 H46A 115.2 . .
N14 C47 H47A 109.5 . .
N14 C47 H47B 109.5 . .
H47A C47 H47B 109.5 . .
N14 C47 H47C 109.5 . .
H47A C47 H47C 109.5 . .
H47B C47 H47C 109.5 . .
N14 C48 H48A 109.5 . .
N14 C48 H48B 109.5 . .
H48A C48 H48B 109.5 . .
N14 C48 H48C 109.5 . .
H48A C48 H48C 109.5 . .
H48B C48 H48C 109.5 . .
O23 C49 N15 129.9(9) . .
O23 C49 H49A 115.1 . .
N15 C49 H49A 115.1 . .
N15 C50 H50A 109.5 . .
N15 C50 H50B 109.5 . .
H50A C50 H50B 109.5 . .
N15 C50 H50C 109.5 . .
H50A C50 H50C 109.5 . .
H50B C50 H50C 109.5 . .
N15 C51 H51A 109.5 . .
N15 C51 H51B 109.5 . .
H51A C51 H51B 109.5 . .
N15 C51 H51C 109.5 . .
H51A C51 H51C 109.5 . .
H51B C51 H51C 109.5 . .
O24 C52 N16 125.3(6) . .
O24 C52 H52A 117.3 . .
N16 C52 H52A 117.3 . .
N16 C53 H53A 109.5 . .
N16 C53 H53B 109.5 . .
H53A C53 H53B 109.5 . .
N16 C53 H53C 109.5 . .
H53A C53 H53C 109.5 . .
H53B C53 H53C 109.5 . .
N16 C54 H54A 109.5 . .
N16 C54 H54B 109.5 . .
H54A C54 H54B 109.5 . .
N16 C54 H54C 109.5 . .
H54A C54 H54C 109.5 . .
H54B C54 H54C 109.5 . .

loop_
_geom_bond_atom_site_label_1
_geom_bond_atom_site_label_2
_geom_bond_distance
_geom_bond_site_symmetry_2
Cd1 O16 2.237(3) 4_586
Cd1 O26 2.267(4) .
Cd1 O14 2.288(3) 4_586
Cd1 O28 2.291(3) .
Cd1 O27 2.296(4) .
Cd1 O5 2.365(3) .
Cd2 O6 2.230(3) .
Cd2 O1 2.275(3) .
Cd2 O15 2.278(4) 4_586
Cd2 O13 2.298(3) 3_685
Cd2 O2 2.464(4) .
Cd2 O16 2.611(3) 4_586
Cd2 C1 2.721(5) .
Cd3 O4 2.214(3) .
Cd3 O10 2.246(3) 3_776
Cd3 O11 2.275(3) 4_585
Cd3 O7 2.306(3) .
Cd3 O8 2.405(3) .
Cd3 O12 2.595(3) 4_585
Cd3 C38 2.709(5) .
Cd4 O12 2.243(3) 4_585
Cd4 O23 2.253(4) .
Cd4 O9 2.267(3) 4_585
Cd4 O25 2.281(3) .
Cd4 O24 2.284(4) .
Cd4 O3 2.348(3) .
O1 C1 1.267(6) .
O2 C1 1.263(6) .
O3 C17 1.257(5) .
O4 C17 1.272(5) .
O5 C22 1.257(6) .
O6 C22 1.249(6) .
O7 C38 1.265(6) .
O8 C38 1.267(6) .
O9 C21 1.253(6) .
O9 Cd4 2.267(3) 4_586
O10 C21 1.258(5) .
O10 Cd3 2.246(3) 3_776
O11 C19 1.264(5) .
O11 Cd3 2.275(3) 4_586
O12 C19 1.258(5) .
O12 Cd4 2.243(3) 4_586
O12 Cd3 2.595(3) 4_586
O13 C42 1.274(6) .
O13 Cd2 2.298(3) 3_685
O14 C42 1.250(6) .
O14 Cd1 2.288(3) 4_585
O15 C40 1.270(6) .
O15 Cd2 2.278(4) 4_585
O16 C40 1.248(6) .
O16 Cd1 2.237(3) 4_585
O16 Cd2 2.611(3) 4_585
O23 C49 1.207(9) .
O24 C52 1.209(7) .
O26 C43 1.212(9) .
O27 C46 1.197(8) .
N1 C10 1.339(5) .
N1 C8 1.340(6) .
N2 C9 1.338(6) .
N2 C8 1.342(6) .
N3 C9 1.339(5) .
N3 C10 1.348(6) .
N4 C8 1.361(6) .
N4 C5 1.402(6) .
N4 H4A 0.8600 .
N5 C9 1.369(6) .
N5 C11 1.394(6) .
N5 H5A 0.8600 .
N6 C10 1.374(5) .
N6 C20 1.458(5) .
N6 C18 1.464(5) .
N7 C29 1.369(6) .
N7 C26 1.404(6) .
N7 H7A 0.8600 .
N8 C31 1.337(6) .
N8 C29 1.358(6) .
N9 C29 1.331(6) .
N9 C30 1.333(6) .
N10 C31 1.333(6) .
N10 C30 1.344(6) .
N11 C30 1.369(6) .
N11 C32 1.409(6) .
N11 H11A 0.9005 .
N12 C31 1.368(5) .
N12 C41 1.459(6) .
N12 C39 1.459(5) .
N13 C43 1.349(10) .
N13 C44 1.416(13) .
N13 C45 1.499(13) .
N14 C46 1.300(9) .
N14 C47 1.376(14) .
N14 C48 1.551(13) .
N15 C49 1.330(9) .
N15 C50 1.400(11) .
N15 C51 1.525(11) .
N16 C52 1.324(8) .
N16 C54 1.401(10) .
N16 C53 1.434(10) .
C1 C2 1.484(6) .
C2 C7 1.384(7) .
C2 C3 1.397(7) .
C3 C4 1.382(7) .
C3 H3B 0.9300 .
C4 C5 1.399(7) .
C4 H4B 0.9300 .
C5 C6 1.390(7) .
C6 C7 1.391(6) .
C6 H6A 0.9300 .
C7 H7B 0.9300 .
C11 C12 1.382(6) .
C11 C16 1.398(7) .
C12 C13 1.386(6) .
C12 H12A 0.9300 .
C13 C14 1.374(7) .
C13 H13A 0.9300 .
C14 C15 1.391(6) .
C14 C17 1.510(6) .
C15 C16 1.380(7) .
C15 H15A 0.9300 .
C16 H16A 0.9300 .
C18 C19 1.514(6) .
C18 H18A 0.9700 .
C18 H18B 0.9700 .
C20 C21 1.512(6) .
C20 H20A 0.9700 .
C20 H20B 0.9700 .
C22 C23 1.515(6) .
C23 C24 1.375(7) .
C23 C28 1.398(7) .
C24 C25 1.380(7) .
C24 H24A 0.9300 .
C25 C26 1.384(7) .
C25 H25B 0.9300 .
C26 C27 1.389(7) .
C27 C28 1.391(7) .
C27 H27A 0.9300 .
C28 H28B 0.9300 .
C32 C37 1.340(9) .
C32 C33 1.423(8) .
C33 C34 1.382(8) .
C33 H33A 0.9300 .
C34 C35 1.402(8) .
C34 H34A 0.9300 .
C35 C36 1.357(9) .
C35 C38 1.493(6) .
C36 C37 1.385(10) .
C36 H36A 0.9300 .
C37 H37A 0.9300 .
C33A C34A 1.36(3) .
C33A H33B 0.9300 .
C34A H34B 0.9300 .
C36A C37A 1.35(4) .
C36A H36B 0.9300 .
C37A H37B 0.9300 .
C39 C40 1.498(6) .
C39 H39A 0.9700 .
C39 H39B 0.9700 .
C41 C42 1.508(6) .
C41 H41A 0.9700 .
C41 H41B 0.9700 .
C43 H43A 0.9300 .
C44 H44A 0.9600 .
C44 H44B 0.9600 .
C44 H44C 0.9600 .
C45 H45A 0.9600 .
C45 H45B 0.9600 .
C45 H45C 0.9600 .
C46 H46A 0.9300 .
C47 H47A 0.9600 .
C47 H47B 0.9600 .
C47 H47C 0.9600 .
C48 H48A 0.9600 .
C48 H48B 0.9600 .
C48 H48C 0.9600 .
C49 H49A 0.9300 .
C50 H50A 0.9600 .
C50 H50B 0.9600 .
C50 H50C 0.9600 .
C51 H51A 0.9600 .
C51 H51B 0.9600 .
C51 H51C 0.9600 .
C52 H52A 0.9300 .
C53 H53A 0.9600 .
C53 H53B 0.9600 .
C53 H53C 0.9600 .
C54 H54A 0.9600 .
C54 H54B 0.9600 .
C54 H54C 0.9600 .
